data_4308941
loop_
_publ_author_name
'Tianlu Sheng'
'Sebastian Dechert'
'Isabella Hyla-Kryspin'
'Rainer F. Winter'
'Franc Meyer'

_publ_contact_author_address
; Institut f\"ur Anorganische Chemie
  Georg August Universit\"at G\"ottingen
  Tammannstra\&se 4
  D-37077 G\"ottingen
  Germany
;
_publ_contact_author_email franc.meyer@chemie.uni-goettingen.de
_publ_contact_author_fax 49(551)393063
_publ_contact_author_name 'Prof. Dr. Franc Meyer'
_publ_section_title
;
Redox Site Confinement in Highly Unsymmetric Dimanganese Complexes
;
_journal_name_full 'Inorganic Chemistry'
_journal_page_first 3863
_journal_page_last 3874
_journal_paper_doi 10.1021/ic0503683
_journal_volume 44
_journal_year 2005
_chemical_formula_moiety 'C26 H24 Mn2 N5 O4, C H2 Cl2'
_chemical_formula_sum 'C27 H26 Cl2 Mn2 N5 O4'
_chemical_formula_weight 665.31
_chemical_name_systematic
;
 ?
;
_space_group_IT_number 2
_symmetry_cell_setting triclinic
_symmetry_space_group_name_Hall '-P 1'
_symmetry_space_group_name_H-M 'P -1'
_atom_sites_solution_hydrogens geom
_atom_sites_solution_primary direct
_atom_sites_solution_secondary difmap
_audit_creation_method SHELXL-97
_cell_angle_alpha 101.782(1)
_cell_angle_beta 91.122(1)
_cell_angle_gamma 103.841(2)
_cell_formula_units_Z 2
_cell_length_a 9.2710(3)
_cell_length_b 11.2919(3)
_cell_length_c 14.4830(4)
_cell_measurement_reflns_used 7380
_cell_measurement_temperature 273(2)
_cell_measurement_theta_max 60.27
_cell_measurement_theta_min 3.12
_cell_volume 1437.40(7)
_computing_cell_refinement 'SAINT (Bruker, 2002)'
_computing_data_collection 'PROTEUM (Bruker, 2002)'
_computing_data_reduction 'SAINT (Bruker, 2002)'
_computing_molecular_graphics 'DIAMOND (Brandenburg, 2001)'
_computing_publication_material 'SHELXL-97 (Sheldrick, 1997)'
_computing_structure_refinement 'SHELXL-97 (Sheldrick, 1997)'
_computing_structure_solution 'SHELXS-97 (Sheldrick, 1990)'
_diffrn_ambient_temperature 273(2)
_diffrn_measured_fraction_theta_full 0.973
_diffrn_measured_fraction_theta_max 0.973
_diffrn_measurement_device_type 'Bruker SMART 6000 4K CCD'
_diffrn_measurement_method '\f and \w'
_diffrn_radiation_monochromator 'mirror system'
_diffrn_radiation_source 'rotating anode'
_diffrn_radiation_type CuK\a
_diffrn_radiation_wavelength 1.54178
_diffrn_reflns_av_R_equivalents 0.0258
_diffrn_reflns_av_sigmaI/netI 0.0358
_diffrn_reflns_limit_h_max 10
_diffrn_reflns_limit_h_min -10
_diffrn_reflns_limit_k_max 12
_diffrn_reflns_limit_k_min -12
_diffrn_reflns_limit_l_max 16
_diffrn_reflns_limit_l_min -16
_diffrn_reflns_number 7380
_diffrn_reflns_theta_full 60.27
_diffrn_reflns_theta_max 60.27
_diffrn_reflns_theta_min 3.12
_diffrn_standards_decay_% 0
_diffrn_standards_number 0
_exptl_absorpt_coefficient_mu 9.212
_exptl_absorpt_correction_type none
_exptl_crystal_colour orange
_exptl_crystal_density_diffrn 1.537
_exptl_crystal_density_method 'not measured'
_exptl_crystal_description block
_exptl_crystal_F_000 678
_exptl_crystal_size_max 0.32
_exptl_crystal_size_mid 0.18
_exptl_crystal_size_min 0.12
_refine_diff_density_max 1.379
_refine_diff_density_min -0.486
_refine_diff_density_rms 0.115
_refine_ls_extinction_method none
_refine_ls_goodness_of_fit_ref 1.058
_refine_ls_hydrogen_treatment mixed
_refine_ls_matrix_type full
_refine_ls_number_parameters 398
_refine_ls_number_reflns 4199
_refine_ls_number_restraints 0
_refine_ls_restrained_S_all 1.058
_refine_ls_R_factor_all 0.0704
_refine_ls_R_factor_gt 0.0617
_refine_ls_shift/su_max 0.000
_refine_ls_shift/su_mean 0.000
_refine_ls_structure_factor_coef Fsqd
_refine_ls_weighting_details 'calc w=1/[\s^2^(Fo^2^)+(0.1164P)^2^+3.8654P] where P=(Fo^2^+2Fc^2^)/3'
_refine_ls_weighting_scheme calc
_refine_ls_wR_factor_gt 0.1817
_refine_ls_wR_factor_ref 0.1891
_reflns_number_gt 3606
_reflns_number_total 4199
_reflns_threshold_expression >2sigma(I)
_cod_data_source_file ic0503683si20050310_082735_4.cif
_cod_data_source_block 5
_cod_database_code 4308941

loop_
_symmetry_equiv_pos_as_xyz
'x, y, z'
'-x, -y, -z'

loop_
_atom_site_label
_atom_site_type_symbol
_atom_site_fract_x
_atom_site_fract_y
_atom_site_fract_z
_atom_site_U_iso_or_equiv
_atom_site_adp_type
_atom_site_occupancy
_atom_site_symmetry_multiplicity
_atom_site_calc_flag
_atom_site_refinement_flags
_atom_site_disorder_assembly
_atom_site_disorder_group
Mn1 Mn 0.45580(9) 0.24986(7) 0.37293(6) 0.0304(3) Uani 1 1 d . . .
Mn2 Mn 0.20693(9) 0.36841(8) 0.17501(6) 0.0295(3) Uani 1 1 d . . .
N1 N 0.2652(5) 0.3077(4) 0.3831(3) 0.0297(10) Uani 1 1 d . . .
N2 N 0.1859(5) 0.3449(4) 0.3184(3) 0.0297(10) Uani 1 1 d . . .
N3 N 0.0653(5) 0.5080(5) 0.2459(3) 0.0371(11) Uani 1 1 d . . .
N4 N -0.0050(6) 0.3359(5) 0.0829(3) 0.0446(13) Uani 1 1 d . . .
N5 N 0.3542(5) 0.5604(4) 0.2001(3) 0.0322(10) Uani 1 1 d . . .
O1 O 0.3980(6) 0.0363(4) 0.2117(3) 0.0621(14) Uani 1 1 d . . .
O2 O 0.6230(5) 0.4162(4) 0.2595(3) 0.0473(11) Uani 1 1 d . . .
O3 O 0.1993(6) 0.1672(4) 0.1162(3) 0.0544(12) Uani 1 1 d . . .
O4 O 0.3492(5) 0.3125(4) 0.0593(3) 0.0485(11) Uani 1 1 d . . .
Cl1 Cl 0.1556(8) -0.1035(5) -0.2475(5) 0.0275(16) Uani 0.33 1 d P . .
Cl2 Cl 0.1451(10) -0.0788(11) -0.2249(8) 0.104(4) Uani 0.33 1 d P . .
Cl3 Cl 0.0560(17) -0.0365(13) -0.4030(9) 0.092(5) Uani 0.33 1 d P . .
Cl4 Cl 0.0074(10) -0.0272(12) -0.3881(6) 0.050(3) Uani 0.33 1 d P . .
Cl5 Cl -0.0049(13) 0.1102(8) -0.2464(15) 0.184(8) Uani 0.33 1 d P . .
Cl6 Cl 0.0148(7) 0.0974(5) -0.1984(3) 0.0287(11) Uani 0.33 1 d P . .
C1 C 0.0781(6) 0.3718(6) 0.4549(4) 0.0380(13) Uani 1 1 d . . .
H1 H 0.0133 0.3912 0.5005 0.046 Uiso 1 1 calc R . .
C2 C 0.2020(6) 0.3239(5) 0.4655(4) 0.0313(12) Uani 1 1 d . . .
C3 C 0.0732(6) 0.3839(5) 0.3630(4) 0.0344(13) Uani 1 1 d . . .
C4 C 0.2732(7) 0.2937(6) 0.5484(4) 0.0387(13) Uani 1 1 d . . .
H4A H 0.2065 0.2244 0.5679 0.046 Uiso 1 1 calc R . .
H4B H 0.2938 0.3653 0.6010 0.046 Uiso 1 1 calc R . .
C5 C 0.4154(6) 0.2599(5) 0.5203(4) 0.0335(13) Uani 1 1 d . . .
C6 C 0.4289(7) 0.1384(5) 0.4781(4) 0.0410(14) Uani 1 1 d . . .
H6 H 0.3527 0.0604 0.4748 0.049 Uiso 1 1 calc R . .
C7 C 0.5723(7) 0.1486(6) 0.4428(4) 0.0428(15) Uani 1 1 d . . .
H7 H 0.6129 0.0790 0.4123 0.051 Uiso 1 1 calc R . .
C8 C 0.6493(7) 0.2768(6) 0.4640(4) 0.0424(14) Uani 1 1 d . . .
H8 H 0.7522 0.3114 0.4506 0.051 Uiso 1 1 calc R . .
C9 C 0.5515(6) 0.3466(5) 0.5127(4) 0.0340(12) Uani 1 1 d . . .
H9 H 0.5754 0.4371 0.5376 0.041 Uiso 1 1 calc R . .
C10 C -0.0272(6) 0.4343(6) 0.3074(4) 0.0406(14) Uani 1 1 d . . .
H10A H -0.1024 0.3662 0.2689 0.049 Uiso 1 1 calc R . .
H10B H -0.0771 0.4871 0.3499 0.049 Uiso 1 1 calc R . .
C11 C -0.0241(7) 0.5361(7) 0.1721(4) 0.0462(16) Uani 1 1 d . . .
H11A H 0.0374 0.5999 0.1441 0.055 Uiso 1 1 calc R . .
H11B H -0.1052 0.5681 0.2000 0.055 Uiso 1 1 calc R . .
C12 C -0.0860(7) 0.4209(7) 0.0969(5) 0.0498(17) Uani 1 1 d . . .
C13 C -0.2176(8) 0.4095(10) 0.0459(5) 0.070(2) Uani 1 1 d . . .
H13 H -0.2681 0.4724 0.0576 0.084 Uiso 1 1 calc R . .
C14 C -0.2714(9) 0.3055(12) -0.0212(6) 0.085(3) Uani 1 1 d . . .
H14 H -0.3597 0.2958 -0.0568 0.102 Uiso 1 1 calc R . .
C15 C -0.1954(11) 0.2137(9) -0.0371(5) 0.079(3) Uani 1 1 d . . .
H15 H -0.2336 0.1402 -0.0819 0.095 Uiso 1 1 calc R . .
C16 C -0.0597(9) 0.2317(7) 0.0148(5) 0.063(2) Uani 1 1 d . . .
H16 H -0.0063 0.1709 0.0022 0.076 Uiso 1 1 calc R . .
C17 C 0.1675(7) 0.6218(6) 0.3021(4) 0.0402(14) Uani 1 1 d . . .
H17A H 0.1866 0.6094 0.3651 0.048 Uiso 1 1 calc R . .
H17B H 0.1207 0.6909 0.3081 0.048 Uiso 1 1 calc R . .
C18 C 0.3124(6) 0.6538(5) 0.2575(4) 0.0333(12) Uani 1 1 d . . .
C19 C 0.4029(8) 0.7748(5) 0.2789(4) 0.0442(15) Uani 1 1 d . . .
H19 H 0.3710 0.8388 0.3174 0.053 Uiso 1 1 calc R . .
C20 C 0.5410(7) 0.7986(6) 0.2425(4) 0.0458(16) Uani 1 1 d . . .
H20 H 0.6037 0.8786 0.2569 0.055 Uiso 1 1 calc R . .
C21 C 0.5841(7) 0.7036(6) 0.1850(5) 0.0454(15) Uani 1 1 d . . .
H21 H 0.6767 0.7175 0.1599 0.055 Uiso 1 1 calc R . .
C22 C 0.4875(6) 0.5861(6) 0.1649(5) 0.0426(14) Uani 1 1 d . . .
H22 H 0.5166 0.5218 0.1249 0.051 Uiso 1 1 calc R . .
C23 C 0.4122(7) 0.1238(6) 0.2731(4) 0.0425(15) Uani 1 1 d . . .
C24 C 0.5509(6) 0.3520(5) 0.3041(4) 0.0339(13) Uani 1 1 d . . .
C25 C 0.2990(8) 0.2005(6) 0.0611(4) 0.0483(16) Uani 1 1 d . . .
C26 C 0.3571(11) 0.1018(7) -0.0009(5) 0.072(2) Uani 1 1 d . . .
H26A H 0.3108 0.0840 -0.0637 0.108 Uiso 1 1 calc R . .
H26B H 0.3348 0.0273 0.0238 0.108 Uiso 1 1 calc R . .
H26C H 0.4630 0.1307 -0.0026 0.108 Uiso 1 1 calc R . .
C27 C 0.0015(9) -0.0436(6) -0.2791(6) 0.0613(19) Uani 1 1 d . . .

loop_
_atom_site_aniso_label
_atom_site_aniso_U_11
_atom_site_aniso_U_22
_atom_site_aniso_U_33
_atom_site_aniso_U_23
_atom_site_aniso_U_13
_atom_site_aniso_U_12
Mn1 0.0345(5) 0.0272(5) 0.0299(5) 0.0071(4) -0.0049(4) 0.0082(4)
Mn2 0.0251(5) 0.0336(5) 0.0299(5) 0.0119(4) -0.0016(3) 0.0035(4)
N1 0.027(2) 0.030(2) 0.031(2) 0.0115(19) -0.0043(18) -0.0008(19)
N2 0.022(2) 0.038(2) 0.028(2) 0.0117(19) -0.0029(18) 0.0038(19)
N3 0.027(2) 0.056(3) 0.034(3) 0.019(2) 0.0006(19) 0.014(2)
N4 0.038(3) 0.051(3) 0.038(3) 0.018(2) -0.012(2) -0.009(2)
N5 0.027(2) 0.030(2) 0.042(3) 0.012(2) 0.0004(19) 0.0070(19)
O1 0.094(4) 0.039(3) 0.049(3) -0.008(2) -0.019(3) 0.024(2)
O2 0.034(2) 0.065(3) 0.051(3) 0.030(2) 0.0077(19) 0.015(2)
O3 0.070(3) 0.048(3) 0.045(3) 0.015(2) 0.002(2) 0.008(2)
O4 0.052(3) 0.036(2) 0.051(3) 0.0026(19) 0.011(2) 0.004(2)
Cl1 0.026(3) 0.0105(18) 0.036(3) -0.0145(18) 0.006(2) 0.0013(18)
Cl2 0.047(5) 0.139(9) 0.113(7) 0.109(7) -0.057(5) -0.064(5)
Cl3 0.170(14) 0.035(4) 0.048(5) 0.007(3) 0.022(6) -0.022(7)
Cl4 0.053(4) 0.056(5) 0.023(4) 0.017(3) -0.012(3) -0.027(3)
Cl5 0.095(8) 0.023(3) 0.43(2) 0.037(9) 0.142(12) 0.015(4)
Cl6 0.029(2) 0.015(3) 0.033(2) -0.0037(15) 0.0005(16) -0.0039(18)
C1 0.027(3) 0.055(4) 0.033(3) 0.016(3) 0.005(2) 0.007(3)
C2 0.030(3) 0.033(3) 0.029(3) 0.011(2) 0.000(2) 0.001(2)
C3 0.024(3) 0.044(3) 0.033(3) 0.012(3) -0.001(2) 0.002(2)
C4 0.041(3) 0.043(3) 0.033(3) 0.017(3) 0.002(3) 0.004(3)
C5 0.039(3) 0.033(3) 0.029(3) 0.012(2) -0.006(2) 0.007(3)
C6 0.056(4) 0.029(3) 0.040(3) 0.016(3) -0.009(3) 0.008(3)
C7 0.058(4) 0.041(3) 0.036(3) 0.010(3) -0.008(3) 0.024(3)
C8 0.037(3) 0.057(4) 0.038(3) 0.017(3) -0.007(3) 0.014(3)
C9 0.039(3) 0.033(3) 0.029(3) 0.009(2) -0.010(2) 0.007(2)
C10 0.023(3) 0.067(4) 0.037(3) 0.021(3) 0.002(2) 0.012(3)
C11 0.031(3) 0.078(5) 0.042(3) 0.028(3) 0.004(3) 0.026(3)
C12 0.027(3) 0.085(5) 0.044(4) 0.037(4) 0.003(3) 0.006(3)
C13 0.033(4) 0.142(8) 0.037(4) 0.032(5) -0.006(3) 0.014(4)
C14 0.041(4) 0.155(10) 0.063(6) 0.062(6) -0.010(4) 0.001(5)
C15 0.081(6) 0.085(6) 0.039(4) 0.025(4) -0.029(4) -0.047(5)
C16 0.070(5) 0.056(4) 0.049(4) 0.022(3) -0.013(4) -0.020(4)
C17 0.043(3) 0.045(3) 0.036(3) 0.011(3) 0.004(3) 0.016(3)
C18 0.036(3) 0.037(3) 0.029(3) 0.010(2) -0.005(2) 0.011(3)
C19 0.068(4) 0.029(3) 0.032(3) 0.003(2) -0.007(3) 0.009(3)
C20 0.051(4) 0.035(3) 0.045(4) 0.015(3) -0.017(3) -0.005(3)
C21 0.031(3) 0.042(4) 0.067(4) 0.026(3) -0.001(3) 0.003(3)
C22 0.032(3) 0.036(3) 0.063(4) 0.015(3) 0.007(3) 0.010(3)
C23 0.054(4) 0.037(3) 0.039(3) 0.010(3) -0.007(3) 0.017(3)
C24 0.031(3) 0.040(3) 0.032(3) 0.005(3) -0.003(2) 0.015(3)
C25 0.064(4) 0.044(4) 0.037(3) 0.006(3) -0.001(3) 0.015(3)
C26 0.126(7) 0.048(4) 0.049(4) 0.011(3) 0.023(4) 0.032(5)
C27 0.063(5) 0.037(4) 0.073(5) -0.002(3) -0.007(4) 0.005(3)

loop_
_atom_type_symbol
_atom_type_description
_atom_type_scat_dispersion_real
_atom_type_scat_dispersion_imag
_atom_type_scat_source
C C 0.0181 0.0091 'International Tables Vol C Tables 4.2.6.8 and 6.1.1.4'
H H 0.0000 0.0000 'International Tables Vol C Tables 4.2.6.8 and 6.1.1.4'
N N 0.0311 0.0180 'International Tables Vol C Tables 4.2.6.8 and 6.1.1.4'
O O 0.0492 0.0322 'International Tables Vol C Tables 4.2.6.8 and 6.1.1.4'
Cl Cl 0.3639 0.7018 'International Tables Vol C Tables 4.2.6.8 and 6.1.1.4'
Mn Mn -0.5299 2.8052 'International Tables Vol C Tables 4.2.6.8 and 6.1.1.4'

loop_
_geom_angle_atom_site_label_1
_geom_angle_atom_site_label_2
_geom_angle_atom_site_label_3
_geom_angle
_geom_angle_site_symmetry_1
_geom_angle_site_symmetry_3
_geom_angle_publ_flag
C24 Mn1 C23 91.4(3) . . ?
C24 Mn1 N1 98.7(2) . . ?
C23 Mn1 N1 102.6(2) . . ?
C24 Mn1 C7 120.4(3) . . ?
C23 Mn1 C7 90.3(2) . . ?
N1 Mn1 C7 138.6(2) . . ?
C24 Mn1 C8 92.7(2) . . ?
C23 Mn1 C8 120.1(3) . . ?
N1 Mn1 C8 135.5(2) . . ?
C7 Mn1 C8 39.0(2) . . ?
C24 Mn1 C6 157.4(2) . . ?
C23 Mn1 C6 96.6(3) . . ?
N1 Mn1 C6 100.1(2) . . ?
C7 Mn1 C6 38.8(2) . . ?
C8 Mn1 C6 65.0(2) . . ?
C24 Mn1 C9 101.0(2) . . ?
C23 Mn1 C9 155.7(2) . . ?
N1 Mn1 C9 96.2(2) . . ?
C7 Mn1 C9 65.4(2) . . ?
C8 Mn1 C9 39.4(2) . . ?
C6 Mn1 C9 64.6(2) . . ?
C24 Mn1 C5 136.6(2) . . ?
C23 Mn1 C5 131.8(2) . . ?
N1 Mn1 C5 77.54(19) . . ?
C7 Mn1 C5 65.1(2) . . ?
C8 Mn1 C5 65.2(2) . . ?
C6 Mn1 C5 38.5(2) . . ?
C9 Mn1 C5 38.5(2) . . ?
N2 Mn2 N5 100.26(17) . . ?
N2 Mn2 O4 134.93(17) . . ?
N5 Mn2 O4 88.04(16) . . ?
N2 Mn2 O3 94.11(17) . . ?
N5 Mn2 O3 143.11(18) . . ?
O4 Mn2 O3 58.66(16) . . ?
N2 Mn2 N4 117.80(17) . . ?
N5 Mn2 N4 115.38(17) . . ?
O4 Mn2 N4 97.16(19) . . ?
O3 Mn2 N4 86.42(19) . . ?
N2 Mn2 N3 74.06(16) . . ?
N5 Mn2 N3 72.65(16) . . ?
O4 Mn2 N3 148.72(16) . . ?
O3 Mn2 N3 144.23(18) . . ?
N4 Mn2 N3 70.81(18) . . ?
N2 Mn2 C25 116.31(19) . . ?
N5 Mn2 C25 115.5(2) . . ?
O4 Mn2 C25 28.99(19) . . ?
O3 Mn2 C25 29.69(19) . . ?
N4 Mn2 C25 92.7(2) . . ?
N3 Mn2 C25 163.51(19) . . ?
C2 N1 N2 108.5(4) . . ?
C2 N1 Mn1 120.6(3) . . ?
N2 N1 Mn1 130.7(3) . . ?
C3 N2 N1 107.2(4) . . ?
C3 N2 Mn2 116.0(3) . . ?
N1 N2 Mn2 136.6(3) . . ?
C11 N3 C17 111.8(5) . . ?
C11 N3 C10 112.8(4) . . ?
C17 N3 C10 111.5(5) . . ?
C11 N3 Mn2 109.6(4) . . ?
C17 N3 Mn2 108.9(3) . . ?
C10 N3 Mn2 101.7(3) . . ?
C12 N4 C16 116.6(6) . . ?
C12 N4 Mn2 119.7(4) . . ?
C16 N4 Mn2 123.7(5) . . ?
C22 N5 C18 118.1(5) . . ?
C22 N5 Mn2 122.7(4) . . ?
C18 N5 Mn2 119.0(4) . . ?
C25 O3 Mn2 89.6(4) . . ?
C25 O4 Mn2 90.5(4) . . ?
Cl4 Cl3 C27 53(2) . . ?
Cl3 Cl4 C27 112(3) . . ?
Cl6 Cl5 C27 79.4(10) . . ?
Cl5 Cl6 C27 75.2(10) . . ?
C3 C1 C2 105.0(5) . . ?
N1 C2 C1 109.2(5) . . ?
N1 C2 C4 118.2(5) . . ?
C1 C2 C4 132.7(5) . . ?
N2 C3 C1 110.2(5) . . ?
N2 C3 C10 117.4(5) . . ?
C1 C3 C10 132.3(5) . . ?
C2 C4 C5 108.7(5) . . ?
C6 C5 C9 108.1(5) . . ?
C6 C5 C4 125.5(5) . . ?
C9 C5 C4 125.1(5) . . ?
C6 C5 Mn1 70.3(3) . . ?
C9 C5 Mn1 70.6(3) . . ?
C4 C5 Mn1 114.8(4) . . ?
C5 C6 C7 108.6(5) . . ?
C5 C6 Mn1 71.2(3) . . ?
C7 C6 Mn1 69.7(3) . . ?
C8 C7 C6 107.9(5) . . ?
C8 C7 Mn1 70.6(3) . . ?
C6 C7 Mn1 71.4(3) . . ?
C7 C8 C9 107.9(5) . . ?
C7 C8 Mn1 70.4(3) . . ?
C9 C8 Mn1 71.3(3) . . ?
C5 C9 C8 107.5(5) . . ?
C5 C9 Mn1 70.9(3) . . ?
C8 C9 Mn1 69.3(3) . . ?
N3 C10 C3 108.2(4) . . ?
N3 C11 C12 110.4(5) . . ?
N4 C12 C13 124.3(8) . . ?
N4 C12 C11 116.2(5) . . ?
C13 C12 C11 119.4(7) . . ?
C14 C13 C12 118.6(9) . . ?
C13 C14 C15 119.7(7) . . ?
C14 C15 C16 119.4(8) . . ?
N4 C16 C15 121.2(9) . . ?
N3 C17 C18 111.7(5) . . ?
N5 C18 C19 121.6(5) . . ?
N5 C18 C17 117.5(5) . . ?
C19 C18 C17 120.8(5) . . ?
C20 C19 C18 119.2(6) . . ?
C21 C20 C19 119.3(6) . . ?
C20 C21 C22 118.6(6) . . ?
N5 C22 C21 123.2(6) . . ?
O1 C23 Mn1 171.7(5) . . ?
O2 C24 Mn1 174.9(5) . . ?
O4 C25 O3 121.2(6) . . ?
O4 C25 C26 120.3(6) . . ?
O3 C25 C26 118.4(6) . . ?
O4 C25 Mn2 60.5(3) . . ?
O3 C25 Mn2 60.7(3) . . ?
C26 C25 Mn2 177.0(5) . . ?
Cl4 C27 Cl2 120.7(8) . . ?
Cl4 C27 Cl5 88.2(9) . . ?
Cl2 C27 Cl5 114.4(9) . . ?
Cl4 C27 Cl6 112.7(7) . . ?
Cl2 C27 Cl6 94.6(6) . . ?
Cl5 C27 Cl6 25.5(7) . . ?
Cl4 C27 Cl1 110.2(6) . . ?
Cl2 C27 Cl1 13.1(6) . . ?
Cl5 C27 Cl1 124.3(7) . . ?
Cl6 C27 Cl1 106.7(5) . . ?
Cl4 C27 Cl3 15.1(7) . . ?
Cl2 C27 Cl3 105.7(8) . . ?
Cl5 C27 Cl3 95.8(8) . . ?
Cl6 C27 Cl3 118.0(6) . . ?
Cl1 C27 Cl3 95.2(7) . . ?

loop_
_geom_bond_atom_site_label_1
_geom_bond_atom_site_label_2
_geom_bond_distance
_geom_bond_site_symmetry_2
_geom_bond_publ_flag
Mn1 C24 1.766(6) . ?
Mn1 C23 1.773(6) . ?
Mn1 N1 2.024(4) . ?
Mn1 C7 2.126(6) . ?
Mn1 C8 2.129(6) . ?
Mn1 C6 2.148(6) . ?
Mn1 C9 2.155(5) . ?
Mn1 C5 2.159(5) . ?
Mn2 N2 2.153(4) . ?
Mn2 N5 2.223(4) . ?
Mn2 O4 2.236(4) . ?
Mn2 O3 2.241(5) . ?
Mn2 N4 2.264(5) . ?
Mn2 N3 2.376(5) . ?
Mn2 C25 2.568(6) . ?
Mn1 Mn2 4.257(1) . ?
N1 C2 1.337(7) . ?
N1 N2 1.370(6) . ?
N2 C3 1.354(7) . ?
N3 C11 1.471(7) . ?
N3 C17 1.473(8) . ?
N3 C10 1.487(7) . ?
N4 C12 1.341(9) . ?
N4 C16 1.355(9) . ?
N5 C22 1.335(7) . ?
N5 C18 1.343(7) . ?
O1 C23 1.165(7) . ?
O2 C24 1.168(7) . ?
O3 C25 1.272(8) . ?
O4 C25 1.245(8) . ?
Cl1 C27 1.809(10) . ?
Cl2 C27 1.700(12) . ?
Cl3 Cl4 0.53(2) . ?
Cl3 C27 1.885(15) . ?
Cl4 C27 1.626(12) . ?
Cl5 Cl6 0.77(2) . ?
Cl5 C27 1.720(11) . ?
Cl6 C27 1.749(9) . ?
C1 C3 1.367(8) . ?
C1 C2 1.400(8) . ?
C2 C4 1.495(8) . ?
C3 C10 1.501(8) . ?
C4 C5 1.500(8) . ?
C5 C6 1.419(8) . ?
C5 C9 1.421(8) . ?
C6 C7 1.421(9) . ?
C7 C8 1.420(9) . ?
C8 C9 1.443(9) . ?
C11 C12 1.498(10) . ?
C12 C13 1.380(9) . ?
C13 C14 1.345(14) . ?
C14 C15 1.371(14) . ?
C15 C16 1.403(12) . ?
C17 C18 1.500(8) . ?
C18 C19 1.391(8) . ?
C19 C20 1.382(10) . ?
C20 C21 1.363(9) . ?
C21 C22 1.383(9) . ?
C25 C26 1.496(10) . ?
